data_2101794
loop_
_publ_author_name
'Marsh, R. E.'

_publ_section_title
;
 The perils of <i>Cc</i> revisited
;
_journal_issue 2
_journal_name_full 'Acta Crystallographica Section B'
_journal_page_first 317
_journal_page_last 322
_journal_paper_doi 10.1107/S010876819601381X
_journal_volume 53
_journal_year 1997
_chemical_formula_moiety 'C20 H24 O12 S4 Rh6, C6 H14 '
_chemical_formula_sum 'C26 H38 O12 Rh6 S4'
_space_group_IT_number 15
_symmetry_cell_setting monoclinic
_symmetry_space_group_name_Hall '-C 2yc'
_symmetry_space_group_name_H-M 'C 1 2/c 1'
_audit_creation_method CSD-QUEST3D-V5
_cell_angle_alpha 90
_cell_angle_beta 104.27(3)
_cell_angle_gamma 90
_cell_formula_units_Z 4
_cell_length_a 20.444(7)
_cell_length_b 9.764(4)
_cell_length_c 19.589(9)
_cell_volume 3790(3)
_cod_data_source_file an0533.cif
_cod_data_source_block CSD_CIF_MIF_SOTPAS01
_cod_depositor_comments
;
 Marking attached hydrogen comments.

 Antanas Vaitkus,
 2017-03-25

  Added moiety chemical formula from Marsh (1997) paper. The summary
  chemical formula is calculated from moiety formula using 'AdHocParser'
  (svn://www.crystallography.net/cod-tools/trunk/Formulae/AdHocParser.yp,
  revision 1441.)

  Removing 20 atoms which were symmetric equivalents of the atoms from
  the asymmetric unit.

  Andrius Merkys
  2013-11-06
;
_cod_original_sg_symbol_H-M 'C 2/c'
_cod_database_code 2101794

loop_
_symmetry_equiv_pos_as_xyz
x,y,z
-x,y,1/2-z
1/2+x,1/2+y,z
1/2-x,1/2+y,1/2-z
-x,-y,-z
x,-y,-1/2+z
-1/2-x,-1/2-y,-z
-1/2+x,-1/2-y,-1/2+z

loop_
_atom_site_label
_atom_site_fract_x
_atom_site_fract_y
_atom_site_fract_z
_atom_site_type_symbol
_atom_site_attached_hydrogens
Rh1 -.0316 .3063 .3358 Rh 0
Rh2 .0928 .2922 .3063 Rh 0
Rh3 .0 .0978 .25 Rh 0
Rh4 .0 .5010 .25 Rh 0
S1 -.0080 .172 .4415 S 0
S2 .1942 .414 .3008 S 0
O1 -.140 .082 .292 O 0
O2 .077 .516 .412 O 0
O3 -.132 .482 .385 O 0
O4 .162 .128 .438 O 0
O5 .058 -.120 .360 O 0
O6 -.094 .719 .286 O 0
C1 -.096 .148 .277 C 0
C2 .054 .453 .364 C 0
C3 -.094 .412 .362 C 0
C4 .138 .190 .389 C 0
C5 .038 -.038 .319 C 0
C6 -.060 .639 .277 C 0
C7 -.084 .146 .489 C 3
C8 .040 .268 .508 C 3
C9 .254 .308 .283 C 3
C10 .232 .469 .380 C 3

loop_
_atom_type_symbol
C
O
Rh
S
